data_4112053
loop_
_publ_author_name
'Brandon R. Galan'
'Milan Gembicky'
'Paulina M. Dominiak'
'Jerome B. Keister'
'Steven T. Diver'

_publ_section_title
;
 Carbon Monoxide-Promoted Carbene Insertion into the Aryl Substituent of
 an N-Heterocyclic Carbene Ligand: Buchner Reaction in a Ruthenium Carbene
 Complex
;
_journal_name_full 'Journal of the American Chemical Society'
_journal_page_first 15702
_journal_page_last 15703
_journal_paper_doi 10.1021/ja0545618
_journal_volume 127
_journal_year 2005
_chemical_formula_sum 'C49.27 H65 Cl5.95 N2 O2.11 P Ru'
_chemical_formula_weight 1062.02
_chemical_name_systematic
; 
 ? 
;
_space_group_IT_number 15
_symmetry_cell_setting monoclinic
_symmetry_space_group_name_Hall '-C 2yc'
_symmetry_space_group_name_H-M 'C 1 2/c 1'
_atom_sites_solution_hydrogens difmap
_atom_sites_solution_primary direct
_atom_sites_solution_secondary difmap
_audit_creation_method SHELXL-97
_cell_angle_alpha 90.00
_cell_angle_beta 99.5360(10)
_cell_angle_gamma 90.00
_cell_formula_units_Z 8
_cell_length_a 14.3169(3)
_cell_length_b 21.9313(4)
_cell_length_c 33.6130(7)
_cell_measurement_temperature 90(2)
_cell_volume 10408.2(4)
_computing_cell_refinement 'APEX2 (Bruker, 2004)'
_computing_data_collection 'APEX2 (Bruker, 2004)'
_computing_data_reduction 'SAINT-Plus (Bruker, 2004)'
_computing_molecular_graphics 'Bruker SHELXTL'
_computing_publication_material 'Bruker SHELXTL'
_computing_structure_refinement 'SHELXL-97 (Sheldrick, 1997)'
_computing_structure_solution 'SHELXS-97 (Sheldrick, 1990)'
_diffrn_ambient_temperature 90(2)
_diffrn_measured_fraction_theta_full 0.990
_diffrn_measured_fraction_theta_max 0.990
_diffrn_measurement_device_type 'Bruker SMART APEX2'
_diffrn_measurement_method 'omega scan'
_diffrn_radiation_monochromator graphite
_diffrn_radiation_source 'rotating anode'
_diffrn_radiation_type MoK\a
_diffrn_radiation_wavelength 0.71073
_diffrn_reflns_av_R_equivalents 0.0190
_diffrn_reflns_av_sigmaI/netI 0.0137
_diffrn_reflns_limit_h_max 19
_diffrn_reflns_limit_h_min -19
_diffrn_reflns_limit_k_max 29
_diffrn_reflns_limit_k_min -29
_diffrn_reflns_limit_l_max 44
_diffrn_reflns_limit_l_min -45
_diffrn_reflns_number 81739
_diffrn_reflns_theta_full 28.69
_diffrn_reflns_theta_max 28.69
_diffrn_reflns_theta_min 1.23
_exptl_absorpt_coefficient_mu 0.679
_exptl_absorpt_correction_T_max 0.91
_exptl_absorpt_correction_T_min 0.83
_exptl_absorpt_correction_type multi-scan
_exptl_absorpt_process_details '(SADABS v2.10; Sheldrick, 1996)'
_exptl_crystal_density_diffrn 1.358
_exptl_crystal_F_000 4413.3
_exptl_crystal_size_max 0.30
_exptl_crystal_size_mid 0.25
_exptl_crystal_size_min 0.15
_refine_diff_density_max 1.689
_refine_diff_density_min -1.081
_refine_diff_density_rms 0.073
_refine_ls_extinction_method none
_refine_ls_goodness_of_fit_ref 1.040
_refine_ls_hydrogen_treatment constr
_refine_ls_matrix_type full
_refine_ls_number_parameters 642
_refine_ls_number_reflns 13318
_refine_ls_number_restraints 31
_refine_ls_restrained_S_all 1.040
_refine_ls_R_factor_all 0.0381
_refine_ls_R_factor_gt 0.0341
_refine_ls_shift/su_max 0.005
_refine_ls_shift/su_mean 0.000
_refine_ls_structure_factor_coef Fsqd
_refine_ls_weighting_details 'calc w=1/[\s^2^(Fo^2^)+(0.0339P)^2^+28.6466P] where P=(Fo^2^+2Fc^2^)/3'
_refine_ls_weighting_scheme calc
_refine_ls_wR_factor_gt 0.0833
_refine_ls_wR_factor_ref 0.0862
_reflns_number_gt 12115
_reflns_number_total 13318
_reflns_threshold_expression >2sigma(I)
_cod_data_source_file ja0545618si20050715_120239.cif
_cod_data_source_block benzylidene
_cod_database_code 4112053

loop_
_symmetry_equiv_pos_as_xyz
'x, y, z'
'-x, y, -z+1/2'
'x+1/2, y+1/2, z'
'-x+1/2, y+1/2, -z+1/2'
'-x, -y, -z'
'x, -y, z-1/2'
'-x+1/2, -y+1/2, -z'
'x+1/2, -y+1/2, z-1/2'

loop_
_atom_site_label
_atom_site_type_symbol
_atom_site_fract_x
_atom_site_fract_y
_atom_site_fract_z
_atom_site_U_iso_or_equiv
_atom_site_adp_type
_atom_site_occupancy
_atom_site_symmetry_multiplicity
_atom_site_calc_flag
_atom_site_refinement_flags
_atom_site_disorder_assembly
_atom_site_disorder_group
Ru1 Ru 0.760118(9) 0.056207(6) 0.866392(4) 0.01644(4) Uani 1 1 d . . .
Cl1 Cl 0.91335(3) 0.00831(2) 0.883297(13) 0.02206(9) Uani 1 1 d . . .
Cl2 Cl 0.61292(3) 0.10960(2) 0.844042(15) 0.02817(10) Uani 1 1 d . . .
P1 P 0.71725(3) 0.00979(2) 0.927585(13) 0.01590(9) Uani 1 1 d . . .
O1 O 0.78718(13) 0.16777(7) 0.92117(5) 0.0379(4) Uani 1 1 d . . .
O2 O 0.64241(10) -0.04698(7) 0.82207(4) 0.0252(3) Uani 1 1 d . . .
N1 N 0.88047(11) 0.13634(8) 0.81802(4) 0.0220(3) Uani 1 1 d . . .
N2 N 0.81091(11) 0.06451(8) 0.78013(5) 0.0250(3) Uani 1 1 d . . .
C1 C 0.78935(14) 0.12764(9) 0.90018(6) 0.0255(4) Uani 1 1 d . . .
C2 C 0.69430(12) -0.01116(9) 0.83666(5) 0.0207(3) Uani 1 1 d . . .
C3 C 0.81801(12) 0.09018(9) 0.81691(5) 0.0203(3) Uani 1 1 d . . .
C4 C 0.92379(14) 0.14110(10) 0.78114(5) 0.0252(4) Uani 1 1 d . . .
H4A H 0.9924 0.1320 0.7869 0.030 Uiso 1 1 calc R . .
H4B H 0.9144 0.1823 0.7691 0.030 Uiso 1 1 calc R . .
C5 C 0.87075(15) 0.09341(12) 0.75381(6) 0.0336(5) Uani 1 1 d . . .
H5A H 0.8318 0.1123 0.7299 0.040 Uiso 1 1 calc R . .
H5B H 0.9147 0.0636 0.7448 0.040 Uiso 1 1 calc R . .
C6 C 0.91721(13) 0.17747(9) 0.84980(5) 0.0216(3) Uani 1 1 d . . .
C7 C 0.86686(14) 0.22773(9) 0.85518(6) 0.0250(4) Uani 1 1 d . . .
C8 C 0.77271(15) 0.24018(10) 0.82867(7) 0.0323(4) Uani 1 1 d . . .
H8A H 0.7717 0.2210 0.8023 0.048 Uiso 1 1 calc R . .
H8B H 0.7639 0.2843 0.8252 0.048 Uiso 1 1 calc R . .
H8C H 0.7215 0.2234 0.8414 0.048 Uiso 1 1 calc R . .
C9 C 0.89433(15) 0.27246(9) 0.88694(7) 0.0289(4) Uani 1 1 d . . .
H9A H 0.8684 0.3121 0.8817 0.035 Uiso 1 1 calc R . .
C10 C 0.95148(15) 0.26553(9) 0.92283(6) 0.0286(4) Uani 1 1 d . . .
C11 C 0.95574(18) 0.31542(10) 0.95412(8) 0.0375(5) Uani 1 1 d . . .
H11A H 0.9276 0.3528 0.9413 0.056 Uiso 1 1 calc R . .
H11B H 1.0219 0.3232 0.9660 0.056 Uiso 1 1 calc R . .
H11C H 0.9205 0.3027 0.9753 0.056 Uiso 1 1 calc R . .
C12 C 1.00496(14) 0.21111(9) 0.93635(6) 0.0259(4) Uani 1 1 d . . .
H12A H 1.0218 0.2070 0.9648 0.031 Uiso 1 1 calc R . .
C13 C 1.03413(13) 0.16575(9) 0.91472(6) 0.0227(4) Uani 1 1 d . . .
C14 C 1.08987(14) 0.11324(10) 0.93532(6) 0.0275(4) Uani 1 1 d . . .
H14A H 1.0904 0.1157 0.9645 0.041 Uiso 1 1 calc R . .
H14B H 1.1550 0.1150 0.9299 0.041 Uiso 1 1 calc R . .
H14C H 1.0606 0.0748 0.9250 0.041 Uiso 1 1 calc R . .
C15 C 1.01878(13) 0.16298(8) 0.86881(5) 0.0209(3) Uani 1 1 d . . .
H15A H 1.0279 0.1191 0.8623 0.025 Uiso 1 1 calc R . .
C16 C 1.09494(13) 0.19739(9) 0.85084(5) 0.0217(3) Uani 1 1 d . . .
C17 C 1.08009(15) 0.25418(9) 0.83248(6) 0.0277(4) Uani 1 1 d . . .
H17A H 1.0211 0.2742 0.8319 0.033 Uiso 1 1 calc R . .
C18 C 1.15082(16) 0.28211(10) 0.81487(7) 0.0332(5) Uani 1 1 d . . .
H18A H 1.1394 0.3208 0.8022 0.040 Uiso 1 1 calc R . .
C19 C 1.23720(16) 0.25381(11) 0.81575(7) 0.0338(5) Uani 1 1 d . . .
H19A H 1.2850 0.2725 0.8034 0.041 Uiso 1 1 calc R . .
C20 C 1.25353(15) 0.19793(11) 0.83477(7) 0.0331(4) Uani 1 1 d . . .
H20A H 1.3134 0.1787 0.8361 0.040 Uiso 1 1 calc R . .
C21 C 1.18308(14) 0.16990(10) 0.85180(6) 0.0279(4) Uani 1 1 d . . .
H21A H 1.1950 0.1312 0.8644 0.033 Uiso 1 1 calc R . .
C22 C 0.74914(13) 0.01733(10) 0.76193(5) 0.0231(4) Uani 1 1 d . . .
C23 C 0.65990(13) 0.03367(9) 0.74077(5) 0.0227(4) Uani 1 1 d . . .
C24 C 0.62632(15) 0.09877(10) 0.73876(6) 0.0283(4) Uani 1 1 d . . .
H24A H 0.5670 0.1020 0.7196 0.043 Uiso 1 1 calc R . .
H24B H 0.6744 0.1249 0.7299 0.043 Uiso 1 1 calc R . .
H24C H 0.6156 0.1118 0.7655 0.043 Uiso 1 1 calc R . .
C25 C 0.60239(13) -0.01226(10) 0.72164(6) 0.0242(4) Uani 1 1 d . . .
H25A H 0.5411 -0.0022 0.7077 0.029 Uiso 1 1 calc R . .
C26 C 0.63225(13) -0.07256(10) 0.72236(6) 0.0251(4) Uani 1 1 d . . .
C27 C 0.56884(15) -0.12181(10) 0.70187(7) 0.0326(4) Uani 1 1 d . . .
H27A H 0.5048 -0.1166 0.7081 0.049 Uiso 1 1 calc R . .
H27B H 0.5936 -0.1618 0.7115 0.049 Uiso 1 1 calc R . .
H27C H 0.5667 -0.1192 0.6726 0.049 Uiso 1 1 calc R . .
C28 C 0.72270(14) -0.08671(10) 0.74218(6) 0.0261(4) Uani 1 1 d . . .
H28A H 0.7441 -0.1277 0.7422 0.031 Uiso 1 1 calc R . .
C29 C 0.78255(13) -0.04245(10) 0.76192(6) 0.0257(4) Uani 1 1 d . . .
C30 C 0.87978(15) -0.06002(12) 0.78313(7) 0.0361(5) Uani 1 1 d . . .
H30A H 0.9272 -0.0339 0.7737 0.054 Uiso 1 1 calc R . .
H30B H 0.8922 -0.1027 0.7772 0.054 Uiso 1 1 calc R . .
H30C H 0.8832 -0.0549 0.8123 0.054 Uiso 1 1 calc R . .
C31 C 0.59005(12) 0.01270(8) 0.93281(5) 0.0181(3) Uani 1 1 d . . .
H31A H 0.5826 -0.0124 0.9569 0.022 Uiso 1 1 calc R . .
C32 C 0.55758(12) 0.07772(8) 0.94067(6) 0.0208(3) Uani 1 1 d . . .
H32A H 0.5970 0.0940 0.9654 0.025 Uiso 1 1 calc R . .
H32B H 0.5663 0.1044 0.9178 0.025 Uiso 1 1 calc R . .
C33 C 0.45321(13) 0.07839(9) 0.94580(6) 0.0256(4) Uani 1 1 d . . .
H33A H 0.4458 0.0554 0.9704 0.031 Uiso 1 1 calc R . .
H33B H 0.4331 0.1210 0.9493 0.031 Uiso 1 1 calc R . .
C34 C 0.38988(13) 0.05024(10) 0.90947(7) 0.0281(4) Uani 1 1 d . . .
H34A H 0.3236 0.0494 0.9143 0.034 Uiso 1 1 calc R . .
H34B H 0.3923 0.0755 0.8853 0.034 Uiso 1 1 calc R . .
C35 C 0.42214(13) -0.01443(9) 0.90206(6) 0.0251(4) Uani 1 1 d . . .
H35A H 0.3820 -0.0313 0.8777 0.030 Uiso 1 1 calc R . .
H35B H 0.4142 -0.0405 0.9253 0.030 Uiso 1 1 calc R . .
C36 C 0.52604(12) -0.01558(9) 0.89629(5) 0.0211(3) Uani 1 1 d . . .
H36A H 0.5331 0.0074 0.8716 0.025 Uiso 1 1 calc R . .
H36B H 0.5458 -0.0582 0.8927 0.025 Uiso 1 1 calc R . .
C37 C 0.75456(13) -0.07166(8) 0.93697(6) 0.0207(3) Uani 1 1 d . . .
H37A H 0.8198 -0.0699 0.9531 0.025 Uiso 1 1 calc R . .
C38 C 0.76356(15) -0.10923(9) 0.89937(6) 0.0260(4) Uani 1 1 d . . .
H38A H 0.7000 -0.1160 0.8833 0.031 Uiso 1 1 calc R . .
H38B H 0.8021 -0.0866 0.8824 0.031 Uiso 1 1 calc R . .
C39 C 0.81023(18) -0.17064(10) 0.91155(7) 0.0364(5) Uani 1 1 d . . .
H39A H 0.8175 -0.1940 0.8870 0.044 Uiso 1 1 calc R . .
H39B H 0.8741 -0.1638 0.9273 0.044 Uiso 1 1 calc R . .
C40 C 0.75130(19) -0.20723(10) 0.93657(7) 0.0396(6) Uani 1 1 d . . .
H40A H 0.7839 -0.2461 0.9450 0.048 Uiso 1 1 calc R . .
H40B H 0.6892 -0.2170 0.9201 0.048 Uiso 1 1 calc R . .
C41 C 0.73609(17) -0.17142(9) 0.97369(7) 0.0331(5) Uani 1 1 d . . .
H41A H 0.7974 -0.1671 0.9921 0.040 Uiso 1 1 calc R . .
H41B H 0.6925 -0.1944 0.9882 0.040 Uiso 1 1 calc R . .
C42 C 0.69484(15) -0.10791(9) 0.96287(6) 0.0271(4) Uani 1 1 d . . .
H42A H 0.6917 -0.0850 0.9880 0.032 Uiso 1 1 calc R . .
H42B H 0.6295 -0.1122 0.9479 0.032 Uiso 1 1 calc R . .
C43 C 0.77475(12) 0.04916(8) 0.97444(5) 0.0176(3) Uani 1 1 d . . .
H43A H 0.7535 0.0926 0.9712 0.021 Uiso 1 1 calc R . .
C44 C 0.74645(14) 0.02770(9) 1.01435(5) 0.0240(4) Uani 1 1 d . . .
H44A H 0.6766 0.0253 1.0114 0.029 Uiso 1 1 calc R . .
H44B H 0.7727 -0.0134 1.0212 0.029 Uiso 1 1 calc R . .
C45 C 0.78458(14) 0.07267(10) 1.04811(5) 0.0270(4) Uani 1 1 d . . .
H45A H 0.7557 0.1133 1.0417 0.032 Uiso 1 1 calc R . .
H45B H 0.7665 0.0586 1.0738 0.032 Uiso 1 1 calc R . .
C46 C 0.89216(14) 0.07804(10) 1.05317(6) 0.0268(4) Uani 1 1 d . . .
H46A H 0.9143 0.1096 1.0736 0.032 Uiso 1 1 calc R . .
H46B H 0.9213 0.0387 1.0629 0.032 Uiso 1 1 calc R . .
C47 C 0.92367(13) 0.09492(9) 1.01343(6) 0.0242(4) Uani 1 1 d . . .
H47A H 0.9937 0.0941 1.0170 0.029 Uiso 1 1 calc R . .
H47B H 0.9027 0.1370 1.0059 0.029 Uiso 1 1 calc R . .
C48 C 0.88338(13) 0.05141(9) 0.97930(6) 0.0231(4) Uani 1 1 d . . .
H48A H 0.9096 0.0100 0.9853 0.028 Uiso 1 1 calc R . .
H48B H 0.9023 0.0653 0.9538 0.028 Uiso 1 1 calc R . .
C1S C 0.5025(4) 0.23098(17) 0.89087(9) 0.0524(14) Uani 0.522(3) 1 d PD A 1
Cl1S Cl 0.56015(19) 0.24777(10) 0.93900(7) 0.0560(7) Uani 0.522(3) 1 d PD A 1
Cl2S Cl 0.50620(12) 0.28789(8) 0.85596(6) 0.0504(4) Uani 0.522(3) 1 d PD A 1
C2S C 0.6397(2) 0.2509(4) 0.93851(12) 0.0392(17) Uani 0.315(2) 1 d PD B 2
Cl3S Cl 0.71597(13) 0.25133(9) 0.98413(6) 0.0382(6) Uani 0.315(2) 1 d PD . 2
Cl4S Cl 0.5212(2) 0.24828(18) 0.94223(12) 0.0408(7) Uani 0.315(2) 1 d PD B 2
C3S C 0.5152(7) 0.2360(3) 0.79367(15) 0.077(3) Uani 0.345(3) 1 d PD . 3
Cl6S Cl 0.49723(16) 0.27529(13) 0.83578(11) 0.0581(8) Uani 0.345(3) 1 d PDU . 3
Cl5S Cl 0.5399(3) 0.27216(19) 0.75166(13) 0.1013(14) Uiso 0.345(3) 1 d PD . 3
Cl10 Cl 0.5934(5) 0.2831(3) 0.75502(19) 0.081(2) Uiso 0.183(4) 1 d PD C 4
C4S C 0.5000 0.2329(5) 0.7500 0.049(5) Uiso 0.183(4) 2 d SPD . 4
Cl9S Cl 0.6309(2) 0.42732(12) 0.83668(7) 0.0647(9) Uani 0.343(3) 1 d PU D 5
Cl7S Cl 0.65202(12) 0.50043(9) 0.83947(5) 0.0557(6) Uani 0.445(3) 1 d PU D 5
Cl8S Cl 0.56532(12) 0.52748(8) 0.82346(5) 0.0505(6) Uani 0.421(3) 1 d PU D 5
Cl11 Cl 0.6939(2) 0.38090(15) 0.85236(10) 0.0418(11) Uani 0.192(3) 1 d P D 5
O1S O 0.5923(13) 0.2530(8) 0.8937(5) 0.051(6) Uiso 0.113(7) 1 d P E 5

loop_
_atom_site_aniso_label
_atom_site_aniso_U_11
_atom_site_aniso_U_22
_atom_site_aniso_U_33
_atom_site_aniso_U_23
_atom_site_aniso_U_13
_atom_site_aniso_U_12
Ru1 0.01409(7) 0.02125(7) 0.01416(7) -0.00045(5) 0.00290(5) -0.00210(5)
Cl1 0.01456(18) 0.0320(2) 0.01901(19) -0.00329(16) 0.00094(14) -0.00031(16)
Cl2 0.0225(2) 0.0360(2) 0.0277(2) 0.01120(19) 0.00925(17) 0.00706(18)
P1 0.01371(19) 0.0181(2) 0.01554(19) 0.00038(15) 0.00149(15) -0.00114(15)
O1 0.0636(11) 0.0270(8) 0.0279(8) -0.0039(6) 0.0215(7) -0.0142(7)
O2 0.0226(6) 0.0329(7) 0.0195(6) -0.0032(5) 0.0021(5) -0.0077(6)
N1 0.0203(7) 0.0314(8) 0.0152(7) -0.0002(6) 0.0057(5) -0.0056(6)
N2 0.0186(7) 0.0406(9) 0.0168(7) -0.0035(7) 0.0058(6) -0.0086(7)
C1 0.0318(10) 0.0258(9) 0.0210(9) 0.0023(7) 0.0105(7) -0.0065(8)
C2 0.0173(8) 0.0291(9) 0.0158(8) 0.0004(7) 0.0032(6) 0.0006(7)
C3 0.0156(8) 0.0284(9) 0.0166(8) 0.0002(7) 0.0022(6) -0.0012(7)
C4 0.0239(9) 0.0350(10) 0.0181(8) 0.0014(7) 0.0081(7) -0.0055(8)
C5 0.0270(10) 0.0574(14) 0.0180(9) -0.0050(9) 0.0083(7) -0.0190(10)
C6 0.0225(8) 0.0247(9) 0.0180(8) 0.0026(7) 0.0047(6) -0.0050(7)
C7 0.0263(9) 0.0253(9) 0.0245(9) 0.0066(7) 0.0072(7) -0.0033(7)
C8 0.0284(10) 0.0342(11) 0.0346(11) 0.0094(9) 0.0060(8) 0.0026(8)
C9 0.0339(10) 0.0197(9) 0.0358(11) 0.0033(8) 0.0139(9) -0.0024(8)
C10 0.0342(10) 0.0227(9) 0.0316(10) -0.0034(8) 0.0132(8) -0.0096(8)
C11 0.0450(13) 0.0272(10) 0.0426(13) -0.0101(9) 0.0140(10) -0.0090(9)
C12 0.0293(10) 0.0275(9) 0.0210(9) -0.0013(7) 0.0046(7) -0.0108(8)
C13 0.0224(8) 0.0241(9) 0.0209(8) 0.0004(7) 0.0018(7) -0.0086(7)
C14 0.0256(9) 0.0311(10) 0.0235(9) 0.0016(8) -0.0028(7) -0.0034(8)
C15 0.0232(8) 0.0195(8) 0.0198(8) -0.0002(7) 0.0027(7) -0.0031(7)
C16 0.0236(9) 0.0225(8) 0.0187(8) -0.0040(7) 0.0030(7) -0.0050(7)
C17 0.0258(9) 0.0283(10) 0.0293(10) 0.0040(8) 0.0050(8) -0.0028(8)
C18 0.0339(11) 0.0332(11) 0.0331(11) 0.0061(9) 0.0075(9) -0.0084(9)
C19 0.0300(10) 0.0411(12) 0.0320(11) -0.0011(9) 0.0100(8) -0.0124(9)
C20 0.0255(10) 0.0382(11) 0.0367(11) -0.0052(9) 0.0088(8) -0.0020(9)
C21 0.0273(10) 0.0267(9) 0.0299(10) -0.0021(8) 0.0056(8) -0.0010(8)
C22 0.0178(8) 0.0374(10) 0.0147(8) -0.0041(7) 0.0043(6) -0.0060(7)
C23 0.0194(8) 0.0335(10) 0.0161(8) -0.0014(7) 0.0058(6) -0.0026(7)
C24 0.0278(10) 0.0316(10) 0.0260(9) 0.0010(8) 0.0054(8) -0.0028(8)
C25 0.0176(8) 0.0358(10) 0.0184(8) -0.0031(7) 0.0009(6) -0.0011(7)
C26 0.0207(9) 0.0350(10) 0.0194(8) -0.0067(8) 0.0033(7) -0.0028(8)
C27 0.0280(10) 0.0353(11) 0.0321(11) -0.0096(9) -0.0020(8) -0.0025(8)
C28 0.0232(9) 0.0349(10) 0.0203(9) -0.0060(8) 0.0035(7) 0.0028(8)
C29 0.0176(8) 0.0430(11) 0.0166(8) -0.0049(8) 0.0027(6) 0.0013(8)
C30 0.0209(9) 0.0570(15) 0.0282(10) -0.0131(10) -0.0024(8) 0.0070(9)
C31 0.0144(7) 0.0222(8) 0.0177(8) 0.0023(6) 0.0030(6) -0.0013(6)
C32 0.0184(8) 0.0225(8) 0.0221(8) 0.0015(7) 0.0049(6) -0.0001(7)
C33 0.0196(8) 0.0286(9) 0.0299(10) 0.0009(8) 0.0079(7) 0.0023(7)
C34 0.0165(8) 0.0328(10) 0.0345(11) 0.0042(8) 0.0024(7) 0.0018(7)
C35 0.0157(8) 0.0304(10) 0.0286(9) 0.0013(8) 0.0024(7) -0.0035(7)
C36 0.0157(8) 0.0257(9) 0.0216(8) 0.0002(7) 0.0018(6) -0.0022(7)
C37 0.0196(8) 0.0189(8) 0.0223(8) -0.0006(7) -0.0003(6) -0.0004(6)
C38 0.0292(10) 0.0222(9) 0.0248(9) -0.0039(7) -0.0008(7) 0.0004(7)
C39 0.0460(13) 0.0249(10) 0.0348(11) -0.0080(9) -0.0033(9) 0.0096(9)
C40 0.0558(15) 0.0197(9) 0.0367(12) -0.0007(9) -0.0118(10) 0.0012(9)
C41 0.0415(12) 0.0213(9) 0.0321(11) 0.0045(8) -0.0071(9) -0.0023(8)
C42 0.0291(10) 0.0219(9) 0.0290(10) 0.0054(7) 0.0013(8) -0.0022(7)
C43 0.0171(8) 0.0195(8) 0.0157(7) -0.0001(6) 0.0011(6) -0.0011(6)
C44 0.0237(9) 0.0295(9) 0.0176(8) 0.0047(7) 0.0001(7) -0.0051(7)
C45 0.0276(10) 0.0389(11) 0.0142(8) 0.0019(8) 0.0023(7) -0.0056(8)
C46 0.0258(9) 0.0321(10) 0.0201(9) 0.0008(8) -0.0033(7) -0.0045(8)
C47 0.0203(8) 0.0297(9) 0.0216(9) -0.0045(7) 0.0008(7) -0.0049(7)
C48 0.0171(8) 0.0281(9) 0.0233(9) -0.0065(7) 0.0010(7) -0.0016(7)
C1S 0.070(4) 0.036(3) 0.049(3) -0.002(2) 0.001(3) 0.007(2)
Cl1S 0.086(2) 0.0343(7) 0.0421(8) -0.0058(6) -0.0072(12) 0.0121(12)
Cl2S 0.0568(9) 0.0532(9) 0.0426(9) 0.0106(7) 0.0121(7) -0.0002(6)
C2S 0.028(4) 0.040(4) 0.052(5) -0.002(3) 0.012(3) 0.010(3)
Cl3S 0.0338(9) 0.0397(10) 0.0407(10) -0.0034(7) 0.0047(7) 0.0067(7)
Cl4S 0.0352(14) 0.0360(11) 0.0489(14) -0.0030(9) -0.0003(11) 0.0077(12)
C3S 0.085(8) 0.083(7) 0.055(6) 0.006(5) -0.007(5) 0.044(6)
Cl6S 0.0386(11) 0.0774(17) 0.0585(17) -0.0161(14) 0.0086(11) -0.0002(10)
Cl9S 0.0855(19) 0.0573(14) 0.0516(14) 0.0017(10) 0.0121(11) -0.0058(12)
Cl7S 0.0542(10) 0.0705(12) 0.0423(9) 0.0043(7) 0.0080(7) 0.0117(8)
Cl8S 0.0498(10) 0.0517(10) 0.0510(10) 0.0045(7) 0.0109(7) 0.0019(7)
Cl11 0.0441(18) 0.0427(18) 0.0387(17) -0.0045(13) 0.0070(12) 0.0113(13)

loop_
_atom_type_symbol
_atom_type_description
_atom_type_scat_dispersion_real
_atom_type_scat_dispersion_imag
_atom_type_scat_source
C C 0.0033 0.0016 'International Tables Vol C Tables 4.2.6.8 and 6.1.1.4'
H H 0.0000 0.0000 'International Tables Vol C Tables 4.2.6.8 and 6.1.1.4'
N N 0.0061 0.0033 'International Tables Vol C Tables 4.2.6.8 and 6.1.1.4'
O O 0.0106 0.0060 'International Tables Vol C Tables 4.2.6.8 and 6.1.1.4'
P P 0.1023 0.0942 'International Tables Vol C Tables 4.2.6.8 and 6.1.1.4'
Cl Cl 0.1484 0.1585 'International Tables Vol C Tables 4.2.6.8 and 6.1.1.4'
Ru Ru -1.2594 0.8363 'International Tables Vol C Tables 4.2.6.8 and 6.1.1.4'

loop_
_geom_angle_atom_site_label_1
_geom_angle_atom_site_label_2
_geom_angle_atom_site_label_3
_geom_angle
_geom_angle_site_symmetry_1
_geom_angle_site_symmetry_3
C2 Ru1 C1 163.10(8) . .
C2 Ru1 C3 94.79(7) . .
C1 Ru1 C3 95.82(7) . .
C2 Ru1 Cl1 97.75(5) . .
C1 Ru1 Cl1 96.55(6) . .
C3 Ru1 Cl1 83.05(5) . .
C2 Ru1 Cl2 83.38(6) . .
C1 Ru1 Cl2 83.30(6) . .
C3 Ru1 Cl2 91.15(5) . .
Cl1 Ru1 Cl2 174.156(16) . .
C2 Ru1 P1 87.04(5) . .
C1 Ru1 P1 84.50(5) . .
C3 Ru1 P1 171.08(5) . .
Cl1 Ru1 P1 88.054(15) . .
Cl2 Ru1 P1 97.739(15) . .
C31 P1 C43 101.93(8) . .
C31 P1 C37 105.83(8) . .
C43 P1 C37 103.03(8) . .
C31 P1 Ru1 116.63(6) . .
C43 P1 Ru1 112.21(6) . .
C37 P1 Ru1 115.51(6) . .
C3 N1 C6 130.93(15) . .
C3 N1 C4 113.48(15) . .
C6 N1 C4 115.34(15) . .
C3 N2 C22 129.94(16) . .
C3 N2 C5 114.10(16) . .
C22 N2 C5 115.74(15) . .
O1 C1 Ru1 165.40(18) . .
O2 C2 Ru1 167.84(16) . .
N2 C3 N1 106.76(15) . .
N2 C3 Ru1 126.53(14) . .
N1 C3 Ru1 126.03(13) . .
N1 C4 C5 102.85(15) . .
N2 C5 C4 102.50(15) . .
C7 C6 N1 118.58(17) . .
C7 C6 C15 127.62(17) . .
N1 C6 C15 112.92(16) . .
C6 C7 C9 124.42(19) . .
C6 C7 C8 120.90(19) . .
C9 C7 C8 114.62(18) . .
C10 C9 C7 129.06(19) . .
C9 C10 C12 125.69(19) . .
C9 C10 C11 119.3(2) . .
C12 C10 C11 114.80(19) . .
C13 C12 C10 129.61(19) . .
C12 C13 C14 120.57(18) . .
C12 C13 C15 125.02(18) . .
C14 C13 C15 114.37(16) . .
C6 C15 C13 112.62(15) . .
C6 C15 C16 115.15(15) . .
C13 C15 C16 112.80(15) . .
C17 C16 C21 117.95(18) . .
C17 C16 C15 123.39(17) . .
C21 C16 C15 118.63(17) . .
C16 C17 C18 120.8(2) . .
C19 C18 C17 120.3(2) . .
C18 C19 C20 119.4(2) . .
C21 C20 C19 120.4(2) . .
C20 C21 C16 121.2(2) . .
C29 C22 C23 121.57(18) . .
C29 C22 N2 119.46(17) . .
C23 C22 N2 118.61(19) . .
C25 C23 C22 118.01(19) . .
C25 C23 C24 120.46(17) . .
C22 C23 C24 121.53(18) . .
C26 C25 C23 121.68(18) . .
C28 C26 C25 118.74(18) . .
C28 C26 C27 120.23(19) . .
C25 C26 C27 121.03(18) . .
C29 C28 C26 121.7(2) . .
C28 C29 C22 118.19(17) . .
C28 C29 C30 119.8(2) . .
C22 C29 C30 122.04(19) . .
C36 C31 C32 110.79(14) . .
C36 C31 P1 112.02(12) . .
C32 C31 P1 112.16(12) . .
C33 C32 C31 110.90(15) . .
C34 C33 C32 111.54(16) . .
C35 C34 C33 110.55(16) . .
C34 C35 C36 111.27(16) . .
C35 C36 C31 110.83(15) . .
C38 C37 C42 108.63(16) . .
C38 C37 P1 115.72(13) . .
C42 C37 P1 114.69(13) . .
C39 C38 C37 110.22(17) . .
C40 C39 C38 110.87(19) . .
C39 C40 C41 110.52(18) . .
C40 C41 C42 112.12(18) . .
C41 C42 C37 112.04(18) . .
C48 C43 C44 108.98(14) . .
C48 C43 P1 113.70(12) . .
C44 C43 P1 116.87(12) . .
C45 C44 C43 109.61(15) . .
C46 C45 C44 111.16(17) . .
C47 C46 C45 111.15(15) . .
C46 C47 C48 112.09(16) . .
C47 C48 C43 110.42(15) . .
Cl2S C1S Cl1S 114.8(2) . .
Cl4S C2S Cl3S 114.9(3) . .
Cl3S Cl3S C2S 171.3(3) 7_657 .
Cl5S C3S Cl6S 122.1(4) . .
Cl5S C3S Cl5S 37.7(3) . 2_656
Cl6S C3S Cl5S 112.2(4) . 2_656
Cl5S Cl5S C3S 74.8(5) 2_656 .
Cl5S Cl5S C3S 67.5(4) 2_656 2_656
C3S Cl5S C3S 112.2(4) . 2_656
Cl10 C4S Cl10 100.3(8) . 2_656
Cl11 Cl9S Cl7S 126.2(2) . .
Cl11 Cl9S Cl8S 160.1(2) . .
Cl7S Cl9S Cl8S 34.37(9) . .
Cl8S Cl7S Cl9S 104.50(17) . .
Cl7S Cl8S Cl9S 41.13(12) . .

loop_
_geom_bond_atom_site_label_1
_geom_bond_atom_site_label_2
_geom_bond_distance
_geom_bond_site_symmetry_2
Ru1 C2 1.9384(19) .
Ru1 C1 1.940(2) .
Ru1 C3 2.1131(18) .
Ru1 Cl1 2.4137(4) .
Ru1 Cl2 2.4191(5) .
Ru1 P1 2.4621(5) .
P1 C31 1.8593(17) .
P1 C43 1.8640(18) .
P1 C37 1.8762(19) .
O1 C1 1.132(2) .
O2 C2 1.135(2) .
N1 C3 1.347(2) .
N1 C6 1.430(2) .
N1 C4 1.479(2) .
N2 C3 1.347(2) .
N2 C22 1.431(2) .
N2 C5 1.473(2) .
C4 C5 1.511(3) .
C6 C7 1.346(3) .
C6 C15 1.522(3) .
C7 C9 1.455(3) .
C7 C8 1.513(3) .
C9 C10 1.349(3) .
C10 C12 1.450(3) .
C10 C11 1.512(3) .
C12 C13 1.339(3) .
C13 C14 1.503(3) .
C13 C15 1.523(3) .
C15 C16 1.530(3) .
C16 C17 1.391(3) .
C16 C21 1.394(3) .
C17 C18 1.396(3) .
C18 C19 1.380(3) .
C19 C20 1.384(3) .
C20 C21 1.383(3) .
C22 C29 1.396(3) .
C22 C23 1.402(3) .
C23 C25 1.390(3) .
C23 C24 1.504(3) .
C25 C26 1.389(3) .
C26 C28 1.390(3) .
C26 C27 1.503(3) .
C28 C29 1.389(3) .
C29 C30 1.505(3) .
C31 C36 1.536(2) .
C31 C32 1.536(3) .
C32 C33 1.532(2) .
C33 C34 1.526(3) .
C34 C35 1.525(3) .
C35 C36 1.532(2) .
C37 C38 1.532(3) .
C37 C42 1.539(3) .
C38 C39 1.529(3) .
C39 C40 1.516(4) .
C40 C41 1.520(3) .
C41 C42 1.533(3) .
C43 C48 1.537(2) .
C43 C44 1.538(2) .
C44 C45 1.534(3) .
C45 C46 1.526(3) .
C46 C47 1.525(3) .
C47 C48 1.530(2) .
C1S Cl2S 1.720(3) .
C1S Cl1S 1.729(3) .
C2S Cl4S 1.723(3) .
C2S Cl3S 1.729(3) .
Cl3S Cl3S 1.322(4) 7_657
C3S Cl5S 1.706(3) .
C3S Cl6S 1.712(3) .
C3S Cl5S 1.782(8) 2_656
Cl5S Cl5S 1.129(9) 2_656
Cl5S C3S 1.781(8) 2_656
Cl10 C4S 1.719(3) .
C4S Cl10 1.719(3) 2_656
Cl9S Cl11 1.403(4) .
Cl9S Cl7S 1.631(3) .
Cl9S Cl8S 2.401(3) .
Cl7S Cl8S 1.400(2) .

loop_
_geom_torsion_atom_site_label_1
_geom_torsion_atom_site_label_2
_geom_torsion_atom_site_label_3
_geom_torsion_atom_site_label_4
_geom_torsion
_geom_torsion_site_symmetry_1
_geom_torsion_site_symmetry_4
C2 Ru1 P1 C31 -70.22(8) . .
C1 Ru1 P1 C31 95.13(9) . .
C3 Ru1 P1 C31 -172.3(3) . .
Cl1 Ru1 P1 C31 -168.09(7) . .
Cl2 Ru1 P1 C31 12.69(7) . .
C2 Ru1 P1 C43 172.74(8) . .
C1 Ru1 P1 C43 -21.90(9) . .
C3 Ru1 P1 C43 70.6(3) . .
Cl1 Ru1 P1 C43 74.87(6) . .
Cl2 Ru1 P1 C43 -104.35(6) . .
C2 Ru1 P1 C37 55.05(8) . .
C1 Ru1 P1 C37 -139.59(9) . .
C3 Ru1 P1 C37 -47.1(3) . .
Cl1 Ru1 P1 C37 -42.82(6) . .
Cl2 Ru1 P1 C37 137.96(6) . .
C2 Ru1 C1 O1 5.1(9) . .
C3 Ru1 C1 O1 133.7(7) . .
Cl1 Ru1 C1 O1 -142.7(7) . .
Cl2 Ru1 C1 O1 43.2(7) . .
P1 Ru1 C1 O1 -55.3(7) . .
C1 Ru1 C2 O2 -1.7(10) . .
C3 Ru1 C2 O2 -130.5(8) . .
Cl1 Ru1 C2 O2 145.9(8) . .
Cl2 Ru1 C2 O2 -39.9(8) . .
P1 Ru1 C2 O2 58.3(8) . .
C22 N2 C3 N1 -174.26(19) . .
C5 N2 C3 N1 0.0(2) . .
C22 N2 C3 Ru1 14.7(3) . .
C5 N2 C3 Ru1 -170.98(15) . .
C6 N1 C3 N2 -177.55(19) . .
C4 N1 C3 N2 -3.6(2) . .
C6 N1 C3 Ru1 -6.5(3) . .
C4 N1 C3 Ru1 167.43(13) . .
C2 Ru1 C3 N2 -4.83(17) . .
C1 Ru1 C3 N2 -171.67(17) . .
Cl1 Ru1 C3 N2 92.41(16) . .
Cl2 Ru1 C3 N2 -88.29(16) . .
P1 Ru1 C3 N2 96.7(3) . .
C2 Ru1 C3 N1 -174.17(16) . .
C1 Ru1 C3 N1 18.99(17) . .
Cl1 Ru1 C3 N1 -76.92(16) . .
Cl2 Ru1 C3 N1 102.37(16) . .
P1 Ru1 C3 N1 -72.6(4) . .
C3 N1 C4 C5 5.5(2) . .
C6 N1 C4 C5 -179.55(17) . .
C3 N2 C5 C4 3.3(2) . .
C22 N2 C5 C4 178.43(17) . .
N1 C4 C5 N2 -4.9(2) . .
C3 N1 C6 C7 -84.6(3) . .
C4 N1 C6 C7 101.5(2) . .
C3 N1 C6 C15 105.3(2) . .
C4 N1 C6 C15 -68.6(2) . .
N1 C6 C7 C9 178.17(17) . .
C15 C6 C7 C9 -13.4(3) . .
N1 C6 C7 C8 0.9(3) . .
C15 C6 C7 C8 169.35(17) . .
C6 C7 C9 C10 -23.6(3) . .
C8 C7 C9 C10 153.9(2) . .
C7 C9 C10 C12 5.1(4) . .
C7 C9 C10 C11 -169.0(2) . .
C9 C10 C12 C13 23.0(3) . .
C11 C10 C12 C13 -162.7(2) . .
C10 C12 C13 C14 179.67(19) . .
C10 C12 C13 C15 2.1(3) . .
C7 C6 C15 C13 55.6(2) . .
N1 C6 C15 C13 -135.40(16) . .
C7 C6 C15 C16 -75.7(2) . .
N1 C6 C15 C16 93.35(19) . .
C12 C13 C15 C6 -47.6(2) . .
C14 C13 C15 C6 134.77(17) . .
C12 C13 C15 C16 84.9(2) . .
C14 C13 C15 C16 -92.81(19) . .
C6 C15 C16 C17 27.1(3) . .
C13 C15 C16 C17 -104.0(2) . .
C6 C15 C16 C21 -150.96(17) . .
C13 C15 C16 C21 77.9(2) . .
C21 C16 C17 C18 1.2(3) . .
C15 C16 C17 C18 -176.88(19) . .
C16 C17 C18 C19 -0.5(3) . .
C17 C18 C19 C20 -1.0(3) . .
C18 C19 C20 C21 1.7(3) . .
C19 C20 C21 C16 -1.0(3) . .
C17 C16 C21 C20 -0.5(3) . .
C15 C16 C21 C20 177.75(18) . .
C3 N2 C22 C29 -98.9(2) . .
C5 N2 C22 C29 86.9(2) . .
C3 N2 C22 C23 87.9(3) . .
C5 N2 C22 C23 -86.3(2) . .
C29 C22 C23 C25 4.0(3) . .
N2 C22 C23 C25 177.03(16) . .
C29 C22 C23 C24 -176.31(17) . .
N2 C22 C23 C24 -3.3(3) . .
C22 C23 C25 C26 -1.5(3) . .
C24 C23 C25 C26 178.77(18) . .
C23 C25 C26 C28 -1.2(3) . .
C23 C25 C26 C27 179.40(18) . .
C25 C26 C28 C29 1.5(3) . .
C27 C26 C28 C29 -179.04(19) . .
C26 C28 C29 C22 0.8(3) . .
C26 C28 C29 C30 179.72(19) . .
C23 C22 C29 C28 -3.7(3) . .
N2 C22 C29 C28 -176.64(16) . .
C23 C22 C29 C30 177.49(18) . .
N2 C22 C29 C30 4.5(3) . .
C43 P1 C31 C36 177.98(12) . .
C37 P1 C31 C36 -74.60(14) . .
Ru1 P1 C31 C36 55.42(14) . .
C43 P1 C31 C32 52.67(14) . .
C37 P1 C31 C32 160.09(12) . .
Ru1 P1 C31 C32 -69.89(13) . .
C36 C31 C32 C33 55.34(19) . .
P1 C31 C32 C33 -178.68(12) . .
C31 C32 C33 C34 -55.9(2) . .
C32 C33 C34 C35 56.3(2) . .
C33 C34 C35 C36 -56.6(2) . .
C34 C35 C36 C31 56.7(2) . .
C32 C31 C36 C35 -55.80(19) . .
P1 C31 C36 C35 178.14(13) . .
C31 P1 C37 C38 103.04(14) . .
C43 P1 C37 C38 -150.33(14) . .
Ru1 P1 C37 C38 -27.62(15) . .
C31 P1 C37 C42 -24.67(15) . .
C43 P1 C37 C42 81.95(14) . .
Ru1 P1 C37 C42 -155.33(12) . .
C42 C37 C38 C39 -59.0(2) . .
P1 C37 C38 C39 170.34(15) . .
C37 C38 C39 C40 60.9(2) . .
C38 C39 C40 C41 -57.1(2) . .
C39 C40 C41 C42 53.5(3) . .
C40 C41 C42 C37 -53.8(2) . .
C38 C37 C42 C41 55.7(2) . .
P1 C37 C42 C41 -173.05(13) . .
C31 P1 C43 C48 177.68(13) . .
C37 P1 C43 C48 68.11(14) . .
Ru1 P1 C43 C48 -56.79(14) . .
C31 P1 C43 C44 49.32(15) . .
C37 P1 C43 C44 -60.26(15) . .
Ru1 P1 C43 C44 174.85(12) . .
C48 C43 C44 C45 60.5(2) . .
P1 C43 C44 C45 -168.86(13) . .
C43 C44 C45 C46 -58.8(2) . .
C44 C45 C46 C47 54.8(2) . .
C45 C46 C47 C48 -53.4(2) . .
C46 C47 C48 C43 55.9(2) . .
C44 C43 C48 C47 -59.1(2) . .
P1 C43 C48 C47 168.64(13) . .
Cl4S C2S Cl3S Cl3S 159(2) . 7_657
Cl6S C3S Cl5S Cl5S -85.3(7) . 2_656
Cl6S C3S Cl5S C3S -142.7(9) . 2_656
Cl5S C3S Cl5S C3S -57.4(4) 2_656 2_656
Cl11 Cl9S Cl7S Cl8S -173.9(2) . .
Cl11 Cl9S Cl8S Cl7S 14.6(6) . .
